data_2106827
loop_
_publ_author_name
'Anzenhofer, K.'
'de Boer, J.J.'

_publ_section_title
;
 Refinement of crystal structure of Co Mo2 S4
;
_journal_name_full 'Acta Crystallographica B (24,1968-38,1982)'
_journal_page_first 1419
_journal_page_last 1420
_journal_volume 25
_journal_year 1969
_chemical_formula_sum 'Co Mo2 S4'
_space_group_IT_number 12
_symmetry_space_group_name_Hall '-C 2y'
_symmetry_space_group_name_H-M 'C 1 2/m 1'
_cell_angle_alpha 90
_cell_angle_beta 118.91
_cell_angle_gamma 90
_cell_formula_units_Z 2
_cell_length_a 13.091
_cell_length_b 3.277
_cell_length_c 5.897
_cell_volume 221.451
_citation_journal_id_ASTM ACBCAR
_cod_data_source_file Anzenhofer_ACBCAR_1969_1127.cif
_cod_data_source_block Co1Mo2S4
_cod_original_cell_volume 221.4507
_cod_original_formula_sum 'Co1 Mo2 S4'
_cod_database_code 2106827

loop_
_symmetry_equiv_pos_as_xyz
x,y,z
-x,y,-z
-x,-y,-z
x,-y,z
x+1/2,y+1/2,z
-x+1/2,y+1/2,-z
-x+1/2,-y+1/2,-z
x+1/2,-y+1/2,z

loop_
_atom_site_label
_atom_site_type_symbol
_atom_site_fract_x
_atom_site_fract_y
_atom_site_fract_z
_atom_site_occupancy
_atom_site_U_iso_or_equiv
Co1 Co 0 0 0 1 0.0
S1 S 0.3622 0 0.7016 1 0.0
S2 S 0.1045 0 0.7679 1 0.0
Mo1 Mo 0.2569 0 0.2043 1 0.0
